data_8101221
loop_
_publ_author_name
'Mizuguchi, Jin'
'Matsumoto, Shinya'

_publ_section_title
;
Crystal structure of 3,6-bis(3-cyanophenyl)pyrrolo[3,4-c]pyrrole-1,
4-dione, C~20~H~10~N~4~O~2~
;
_journal_issue 1
_journal_name_full 'Zeitschrift f\"ur Kristallographie - New Crystal Structures'
_journal_page_first 195
_journal_page_last 196
_journal_volume 215
_journal_year 2000
_chemical_formula_moiety 'C20 H10 N4 O2 '
_chemical_formula_sum 'C20 H10 N4 O2'
_chemical_formula_weight 338.32
_space_group_IT_number 2
_space_group_name_Hall '-P 1'
_space_group_name_H-M_alt 'P -1'
_symmetry_cell_setting triclinic
_symmetry_Int_Tables_number 2
_symmetry_space_group_name_Hall '-P 1'
_symmetry_space_group_name_H-M 'P -1'
_cell_angle_alpha 97.163(10)
_cell_angle_beta 97.803(9)
_cell_angle_gamma 91.53(1)
_cell_formula_units_Z 1
_cell_length_a 6.835(1)
_cell_length_b 14.800(3)
_cell_length_c 3.7334(3)
_cell_measurement_temperature 296.2
_cell_volume 370.85(10)
_diffrn_ambient_temperature 296.2
_exptl_crystal_density_diffrn 1.515
_refine_ls_R_factor_obs 0.0612
_refine_ls_wR_factor_obs 0.0774
_cod_original_formula_sum 'C20 H10 N4 O2 '
_cod_database_code 8101221

loop_
_symmetry_equiv_pos_as_xyz
x,y,z
-x,-y,-z

loop_
_atom_site_aniso_label
_atom_site_aniso_U_11
_atom_site_aniso_U_22
_atom_site_aniso_U_33
_atom_site_aniso_U_12
_atom_site_aniso_U_13
_atom_site_aniso_U_23
O(1) 0.0260(9) 0.0280(10) 0.051(1) -0.0028(7) -0.0086(8) 0.0139(8)
N(1) 0.0204(10) 0.026(1) 0.037(1) -0.0063(8) -0.0061(8) 0.0079(9)
N(2) 0.050(2) 0.041(2) 0.076(2) 0.000(1) -0.009(1) 0.022(1)
C(1) 0.025(1) 0.025(1) 0.033(1) -0.0031(9) -0.001(1) 0.0076(10)
C(2) 0.024(1) 0.024(1) 0.032(1) -0.0036(9) 0.0006(10) 0.006(1)
C(3) 0.025(1) 0.021(1) 0.033(1) -0.0050(9) -0.003(1) 0.0072(10)
C(4) 0.026(1) 0.024(1) 0.031(1) -0.0077(9) -0.0016(10) 0.0049(9)
C(5) 0.032(1) 0.025(1) 0.040(1) -0.006(1) -0.001(1) 0.009(1)
C(6) 0.036(1) 0.026(1) 0.040(1) -0.005(1) -0.004(1) 0.009(1)
C(7) 0.042(2) 0.027(1) 0.050(2) -0.013(1) 0.000(1) 0.011(1)
C(8) 0.035(1) 0.035(1) 0.055(2) -0.016(1) -0.001(1) 0.010(1)
C(9) 0.029(1) 0.031(1) 0.042(2) -0.006(1) -0.001(1) 0.009(1)
C(10) 0.046(2) 0.027(1) 0.052(2) -0.007(1) -0.001(1) 0.012(1)

loop_
_atom_site_label
_atom_site_fract_x
_atom_site_fract_y
_atom_site_fract_z
_atom_site_U_iso_or_equiv
_atom_site_thermal_displace_type
_atom_site_calc_flag
_atom_site_calc_attached_atom
_atom_site_occupancy
_atom_site_refinement_flags
O(1) -0.3187(3) 0.0963(1) -0.3953(6) 0.0356(5) Uani d . 1.00 .
N(1) -0.2914(3) -0.0474(1) -0.2166(6) 0.0286(5) Uani d . 1.00 .
N(2) 0.2018(5) -0.4329(2) 0.4272(9) 0.0562(9) Uani d . 1.00 .
C(1) -0.2200(4) 0.0397(2) -0.2431(7) 0.0282(6) Uani d . 1.00 .
C(2) -0.1514(4) -0.0988(2) -0.0409(7) 0.0267(6) Uani d . 1.00 .
C(3) -0.0180(4) 0.0431(2) -0.0595(7) 0.0271(6) Uani d . 1.00 .
C(4) -0.1945(4) -0.1920(2) 0.0175(7) 0.0276(6) Uani d . 1.00 .
C(5) -0.0421(4) -0.2448(2) 0.1488(8) 0.0329(7) Uani d . 1.00 .
C(6) -0.0833(4) -0.3342(2) 0.2034(8) 0.0343(7) Uani d . 1.00 .
C(7) -0.2773(5) -0.3712(2) 0.1302(9) 0.0400(8) Uani d . 1.00 .
C(8) -0.4267(4) -0.3188(2) 0.0042(9) 0.0422(8) Uani d . 1.00 .
C(9) -0.3884(4) -0.2306(2) -0.0583(8) 0.0339(7) Uani d . 1.00 .
C(10) 0.0749(5) -0.3893(2) 0.3282(9) 0.0420(8) Uani d . 1.00 .
H(1N) -0.4228 -0.0695 -0.3088 0.0343 Uiso calc . 1.00 .
H(5) 0.0898 -0.2199 0.2009 0.0395 Uiso calc . 1.00 .
H(7) -0.3052 -0.4324 0.1674 0.0480 Uiso calc . 1.00 .
H(8) -0.5590 -0.3434 -0.0403 0.0506 Uiso calc . 1.00 .
H(9) -0.4933 -0.1958 -0.1531 0.0410 Uiso calc . 1.00 .

loop_
_geom_bond_atom_site_label_1
_geom_bond_atom_site_label_2
_geom_bond_distance
_geom_bond_site_symmetry_1
_geom_bond_site_symmetry_2
_geom_bond_publ_flag
O(1) C(1) 1.234(3) 1_555 1_555 yes
N(1) C(1) 1.387(3) 1_555 1_555 yes
N(1) C(2) 1.385(3) 1_555 1_555 yes
N(1) H(1N) 0.951 1_555 1_555 no
N(2) C(10) 1.143(4) 1_555 1_555 yes
C(1) C(3) 1.452(3) 1_555 1_555 yes
C(2) C(3) 1.384(3) 1_555 2_555 yes
C(2) C(4) 1.452(3) 1_555 1_555 yes
C(3) C(3) 1.420(4) 1_555 2_555 yes
C(4) C(5) 1.392(4) 1_555 1_555 yes
C(4) C(9) 1.407(4) 1_555 1_555 yes
C(5) C(6) 1.390(4) 1_555 1_555 yes
C(5) H(5) 0.950 1_555 1_555 no
C(6) C(7) 1.400(4) 1_555 1_555 yes
C(6) C(10) 1.434(4) 1_555 1_555 yes
C(7) C(8) 1.367(4) 1_555 1_555 yes
C(7) H(7) 0.950 1_555 1_555 no
C(8) C(9) 1.379(4) 1_555 1_555 yes
C(8) H(8) 0.951 1_555 1_555 no
C(9) H(9) 0.950 1_555 1_555 no
